data_2020486
loop_
_publ_author_name
'Balti, Monaem'
'Norberg, Bernadette'
'Efrit, Mohamed Lotfi'
'Lanners, Steve'
'Wouters, Johan'

_publ_section_title
;
 Conformation and tautomerism of methoxy-substituted
 4-phenyl-4-thiazoline-2-thiones: a combined crystallographic and <i>ab
 initio</i> investigation
;
_journal_issue 5
_journal_name_full 'Acta Crystallographica Section C'
_journal_page_first 421
_journal_page_last 425
_journal_paper_doi 10.1107/S2053229616006069
_journal_volume 72
_journal_year 2016
_chemical_formula_iupac 'C10 H9 N O S2'
_chemical_formula_moiety 'C10 H9 N O S2'
_chemical_formula_sum 'C10 H9 N O S2'
_chemical_formula_weight 223.30
_chemical_name_systematic
;
4-(4-Methoxyphenyl)-4-thiazoline-2-thione
;
_space_group_crystal_system monoclinic
_space_group_IT_number 14
_space_group_name_Hall '-P 2yn'
_space_group_name_H-M_alt 'P 1 21/n 1'
_symmetry_space_group_name_Hall '-P 2yn'
_symmetry_space_group_name_H-M 'P 1 21/n 1'
_atom_sites_solution_hydrogens mixed
_audit_creation_method SHELXL-2014/8
_cell_angle_alpha 90
_cell_angle_beta 93.752(6)
_cell_angle_gamma 90
_cell_formula_units_Z 4
_cell_length_a 4.7187(3)
_cell_length_b 12.0438(7)
_cell_length_c 17.8972(11)
_cell_measurement_reflns_used 2131
_cell_measurement_temperature 293(2)
_cell_measurement_theta_max 28.4080
_cell_measurement_theta_min 3.5760
_cell_volume 1014.94(11)
_computing_cell_refinement
;
CrysAlis PRO (Rigaku Oxford Diffraction, 2014)
;
_computing_data_collection
;
CrysAlis PRO (Rigaku Oxford Diffraction, 2014)
;
_computing_data_reduction
;
CrysAlis PRO (Rigaku Oxford Diffraction, 2014)
;
_computing_molecular_graphics 'Please provide'
_computing_publication_material
;
SHELXL2015 (Sheldrick, 2015)
;
_computing_structure_refinement
;
SHELXL2015 (Sheldrick, 2015)
;
_computing_structure_solution
;
SIR2004 (Burla <i>et al.</i>,  2005)
;
_diffrn_ambient_temperature 293(2)
_diffrn_detector_area_resol_mean 5.1856
_diffrn_measured_fraction_theta_full 0.999
_diffrn_measured_fraction_theta_max 0.999
_diffrn_measurement_device 'four-circle diffractometer'
_diffrn_measurement_device_type 'Rigaku Gemini ultra Ruby'
_diffrn_measurement_method '\w scans'
_diffrn_radiation_monochromator graphite
_diffrn_radiation_type MoK\a
_diffrn_radiation_wavelength 0.71073
_diffrn_reflns_av_R_equivalents 0.0233
_diffrn_reflns_limit_h_max 5
_diffrn_reflns_limit_h_min -5
_diffrn_reflns_limit_k_max 12
_diffrn_reflns_limit_k_min -14
_diffrn_reflns_limit_l_max 15
_diffrn_reflns_limit_l_min -21
_diffrn_reflns_number 4344
_diffrn_reflns_theta_full 25.000
_diffrn_reflns_theta_max 25.022
_diffrn_reflns_theta_min 2.840
_exptl_absorpt_coefficient_mu 0.487
_exptl_absorpt_correction_T_max 1.00000
_exptl_absorpt_correction_T_min 0.86348
_exptl_absorpt_correction_type multi-scan
_exptl_absorpt_process_details
;
(CrysAlis PRO; Rigaku Oxford Diffraction, 2014)
;
_exptl_crystal_colour colourless
_exptl_crystal_density_diffrn 1.461
_exptl_crystal_description prism
_exptl_crystal_F_000 464
_exptl_crystal_size_max 0.300
_exptl_crystal_size_mid 0.070
_exptl_crystal_size_min 0.050
_refine_diff_density_max 0.222
_refine_diff_density_min -0.171
_refine_ls_extinction_method none
_refine_ls_goodness_of_fit_ref 1.062
_refine_ls_hydrogen_treatment constr
_refine_ls_matrix_type full
_refine_ls_number_parameters 136
_refine_ls_number_reflns 1792
_refine_ls_number_restraints 0
_refine_ls_restrained_S_all 1.062
_refine_ls_R_factor_all 0.0428
_refine_ls_R_factor_gt 0.0337
_refine_ls_shift/su_max 0.000
_refine_ls_shift/su_mean 0.000
_refine_ls_structure_factor_coef Fsqd
_refine_ls_weighting_details 'w=1/[\s^2^(Fo^2^)+(0.0353P)^2^+0.3259P] where P=(Fo^2^+2Fc^2^)/3'
_refine_ls_weighting_scheme calc
_refine_ls_wR_factor_gt 0.0796
_refine_ls_wR_factor_ref 0.0843
_reflns_number_gt 1506
_reflns_number_total 1792
_reflns_threshold_expression 'I > 2\s(I)'
_cod_data_source_file fa3383sup1.cif
_cod_data_source_block 3
_cod_depositor_comments 'Adding full bibliography for 2020485--2020486.cif.'
_cod_database_code 2020486
_cod_database_fobs_code 2020486
_shelx_space_group_comment
;
The symmetry employed for this shelxl refinement is uniquely defined
by the following loop, which should always be used as a source of
symmetry information in preference to the above space-group names.
They are only intended as comments.
;
_shelx_estimated_absorpt_t_min 0.868
_shelx_estimated_absorpt_t_max 0.976

loop_
_space_group_symop_operation_xyz
'x, y, z'
'-x+1/2, y+1/2, -z+1/2'
'-x, -y, -z'
'x-1/2, -y-1/2, z-1/2'

loop_
_atom_site_type_symbol
_atom_site_label
_atom_site_fract_x
_atom_site_fract_y
_atom_site_fract_z
_atom_site_U_iso_or_equiv
_atom_site_adp_type
_atom_site_calc_flag
_atom_site_occupancy
C C1 0.4018(4) 0.34780(17) 0.31843(11) 0.0372(5) Uani d 1
C C2 0.5465(4) 0.44649(18) 0.33252(11) 0.0428(5) Uani d 1
H H2 0.5248 0.4839 0.3772 0.051 Uiso calc 1
C C3 0.7223(5) 0.49027(18) 0.28128(12) 0.0454(5) Uani d 1
H H3 0.8153 0.5572 0.2914 0.054 Uiso calc 1
C C4 0.7607(4) 0.43506(17) 0.21489(11) 0.0402(5) Uani d 1
C C5 0.6234(5) 0.33600(18) 0.20042(12) 0.0476(5) Uani d 1
H H5 0.6510 0.2975 0.1564 0.057 Uiso calc 1
C C6 0.4447(5) 0.29387(19) 0.25137(12) 0.0483(5) Uani d 1
H H6 0.3500 0.2275 0.2406 0.058 Uiso calc 1
C C7 0.2102(4) 0.29915(17) 0.37128(11) 0.0377(5) Uani d 1
C C8 0.0972(5) 0.19723(18) 0.37034(12) 0.0482(5) Uani d 1
H H8 0.1303 0.1436 0.3345 0.058 Uiso calc 1
C C9 -0.0507(4) 0.30928(17) 0.47739(11) 0.0391(5) Uani d 1
C C10 0.9916(5) 0.4296(2) 0.09993(12) 0.0573(6) Uani d 1
H H10A 1.0680 0.3573 0.1115 0.086 Uiso calc 1
H H10B 1.1255 0.4715 0.0732 0.086 Uiso calc 1
H H10C 0.8175 0.4221 0.0695 0.086 Uiso calc 1
N N1 0.1244(3) 0.35970(14) 0.43200(9) 0.0388(4) Uani d 1
H H1 0.1813 0.4267 0.4401 0.047 Uiso calc 1
O O1 0.9376(3) 0.48585(13) 0.16756(8) 0.0532(4) Uani d 1
S S1 -0.11714(13) 0.17739(5) 0.44348(3) 0.05114(19) Uani d 1
S S2 -0.19443(14) 0.36229(5) 0.55262(3) 0.0547(2) Uani d 1

loop_
_atom_site_aniso_label
_atom_site_aniso_U_11
_atom_site_aniso_U_22
_atom_site_aniso_U_33
_atom_site_aniso_U_12
_atom_site_aniso_U_13
_atom_site_aniso_U_23
C1 0.0369(10) 0.0349(11) 0.0395(11) 0.0038(9) 0.0001(8) -0.0004(9)
C2 0.0501(12) 0.0398(12) 0.0390(11) -0.0008(10) 0.0066(9) -0.0064(9)
C3 0.0535(12) 0.0357(12) 0.0478(12) -0.0059(10) 0.0094(10) -0.0063(9)
C4 0.0460(11) 0.0365(12) 0.0383(11) 0.0056(9) 0.0037(9) 0.0033(9)
C5 0.0592(13) 0.0444(13) 0.0396(11) 0.0011(10) 0.0075(10) -0.0103(10)
C6 0.0554(13) 0.0384(13) 0.0515(13) -0.0065(10) 0.0061(10) -0.0095(10)
C7 0.0373(10) 0.0355(12) 0.0399(11) 0.0036(9) -0.0015(8) -0.0012(8)
C8 0.0574(13) 0.0366(12) 0.0512(13) -0.0057(10) 0.0077(10) -0.0063(10)
C9 0.0423(11) 0.0319(11) 0.0425(11) -0.0016(9) -0.0010(9) 0.0056(9)
C10 0.0728(15) 0.0567(15) 0.0440(13) 0.0067(12) 0.0167(11) 0.0006(11)
N1 0.0442(9) 0.0308(9) 0.0413(9) -0.0051(7) 0.0033(7) -0.0003(7)
O1 0.0714(10) 0.0451(9) 0.0453(9) -0.0027(8) 0.0211(7) -0.0011(7)
S1 0.0625(4) 0.0350(3) 0.0569(4) -0.0109(3) 0.0117(3) -0.0008(2)
S2 0.0785(4) 0.0380(3) 0.0500(3) -0.0045(3) 0.0231(3) 0.0024(3)

loop_
_atom_type_symbol
_atom_type_description
_atom_type_scat_dispersion_real
_atom_type_scat_dispersion_imag
_atom_type_scat_source
C C 0.0033 0.0016 'International Tables Vol C Tables 4.2.6.8 and 6.1.1.4'
H H 0.0000 0.0000 'International Tables Vol C Tables 4.2.6.8 and 6.1.1.4'
N N 0.0061 0.0033 'International Tables Vol C Tables 4.2.6.8 and 6.1.1.4'
O O 0.0106 0.0060 'International Tables Vol C Tables 4.2.6.8 and 6.1.1.4'
S S 0.1246 0.1234 'International Tables Vol C Tables 4.2.6.8 and 6.1.1.4'

loop_
_geom_angle_atom_site_label_1
_geom_angle_atom_site_label_2
_geom_angle_atom_site_label_3
_geom_angle
C2 C1 C6 117.36(19)
C2 C1 C7 122.72(18)
C6 C1 C7 119.91(18)
C3 C2 C1 121.14(19)
C3 C2 H2 119.4
C1 C2 H2 119.4
C2 C3 C4 120.3(2)
C2 C3 H3 119.8
C4 C3 H3 119.8
O1 C4 C5 124.71(18)
O1 C4 C3 115.79(19)
C5 C4 C3 119.50(19)
C4 C5 C6 119.75(19)
C4 C5 H5 120.1
C6 C5 H5 120.1
C5 C6 C1 121.9(2)
C5 C6 H6 119.0
C1 C6 H6 119.0
C8 C7 N1 110.77(18)
C8 C7 C1 128.18(19)
N1 C7 C1 121.05(18)
C7 C8 S1 111.78(17)
C7 C8 H8 124.1
S1 C8 H8 124.1
N1 C9 S2 127.78(16)
N1 C9 S1 108.01(15)
S2 C9 S1 124.17(12)
O1 C10 H10A 109.5
O1 C10 H10B 109.5
H10A C10 H10B 109.5
O1 C10 H10C 109.5
H10A C10 H10C 109.5
H10B C10 H10C 109.5
C9 N1 C7 117.27(17)
C9 N1 H1 121.4
C7 N1 H1 121.4
C4 O1 C10 117.54(17)
C9 S1 C8 92.15(10)

loop_
_geom_bond_atom_site_label_1
_geom_bond_atom_site_label_2
_geom_bond_distance
C1 C2 1.386(3)
C1 C6 1.391(3)
C1 C7 1.472(3)
C2 C3 1.381(3)
C2 H2 0.9300
C3 C4 1.384(3)
C3 H3 0.9300
C4 O1 1.372(2)
C4 C5 1.374(3)
C5 C6 1.379(3)
C5 H5 0.9300
C6 H6 0.9300
C7 C8 1.338(3)
C7 N1 1.391(2)
C8 S1 1.722(2)
C8 H8 0.9300
C9 N1 1.342(2)
C9 S2 1.673(2)
C9 S1 1.722(2)
C10 O1 1.425(2)
C10 H10A 0.9600
C10 H10B 0.9600
C10 H10C 0.9600
N1 H1 0.8600

loop_
_geom_hbond_atom_site_label_D
_geom_hbond_atom_site_label_H
_geom_hbond_atom_site_label_A
_geom_hbond_site_symmetry_A
_geom_hbond_distance_DH
_geom_hbond_distance_HA
_geom_hbond_distance_DA
_geom_hbond_angle_DHA
_geom_hbond_publ_flag
N1 H1 S2 3_566 0.860 2.550 3.374(2) 162.00 y
C2 H2 S2 3_566 0.930 2.773 3.569(2) 144.10 y

loop_
_geom_torsion_atom_site_label_1
_geom_torsion_atom_site_label_2
_geom_torsion_atom_site_label_3
_geom_torsion_atom_site_label_4
_geom_torsion
C6 C1 C2 C3 1.1(3)
C7 C1 C2 C3 -179.32(19)
C1 C2 C3 C4 -1.0(3)
C2 C3 C4 O1 179.51(18)
C2 C3 C4 C5 -0.3(3)
O1 C4 C5 C6 -178.43(19)
C3 C4 C5 C6 1.3(3)
C4 C5 C6 C1 -1.2(3)
C2 C1 C6 C5 0.0(3)
C7 C1 C6 C5 -179.61(19)
C2 C1 C7 C8 -167.8(2)
C6 C1 C7 C8 11.8(3)
C2 C1 C7 N1 11.8(3)
C6 C1 C7 N1 -168.62(18)
N1 C7 C8 S1 0.8(2)
C1 C7 C8 S1 -179.63(16)
S2 C9 N1 C7 -178.17(15)
S1 C9 N1 C7 -0.1(2)
C8 C7 N1 C9 -0.5(2)
C1 C7 N1 C9 179.90(16)
C5 C4 O1 C10 -2.6(3)
C3 C4 O1 C10 177.62(19)
N1 C9 S1 C8 0.42(15)
S2 C9 S1 C8 178.60(14)
C7 C8 S1 C9 -0.69(17)
